data_7031172
loop_
_publ_author_name
'Zheng, Yan'
'Du, Miao'
'Li, Jian-Rong'
'Zhang, Ruo-Hua'
'Bu, Xian-He'

_publ_section_title
;
 Tuning the framework formation of silver(i) coordination architectures
 with heterocyclic thioethers
;
_journal_issue 8
_journal_name_full 'Dalton Transactions'
_journal_page_first 1509
_journal_paper_doi 10.1039/b212499h
_journal_year 2003
_chemical_formula_sum 'C9 H8 Ag N5 O3 S2'
_chemical_formula_weight 406.19
_chemical_name_systematic
; 
? 
;
_space_group_IT_number 4
_symmetry_cell_setting monoclinic
_symmetry_space_group_name_Hall 'P 2yb'
_symmetry_space_group_name_H-M 'P 1 21 1'
_atom_sites_solution_hydrogens geom
_atom_sites_solution_primary direct
_atom_sites_solution_secondary difmap
_audit_creation_method SHELXL-97
_cell_angle_alpha 90.00
_cell_angle_beta 106.562(6)
_cell_angle_gamma 90.00
_cell_formula_units_Z 2
_cell_length_a 7.431(3)
_cell_length_b 8.826(3)
_cell_length_c 10.210(4)
_cell_measurement_reflns_used 918
_cell_measurement_temperature 273(2)
_cell_measurement_theta_max 26.27
_cell_measurement_theta_min 3.02
_cell_volume 641.9(4)
_computing_cell_refinement 'Bruker SMART'
_computing_data_collection 'Bruker SMART'
_computing_data_reduction 'Bruker SAINT'
_computing_molecular_graphics 'Bruker SHELXTL'
_computing_publication_material 'Bruker SHELXTL'
_computing_structure_refinement 'SHELXL-97 (Sheldrick, 1997)'
_computing_structure_solution 'SHELXS-97 (Sheldrick, 1990)'
_diffrn_ambient_temperature 273(2)
_diffrn_measured_fraction_theta_full 1.000
_diffrn_measured_fraction_theta_max 1.000
_diffrn_measurement_device_type 'CCD area detector'
_diffrn_measurement_method 'phi and omega scans'
_diffrn_radiation_monochromator graphite
_diffrn_radiation_source 'fine-focus sealed tube'
_diffrn_radiation_type MoK\a
_diffrn_radiation_wavelength 0.71073
_diffrn_reflns_av_R_equivalents 0.0163
_diffrn_reflns_av_sigmaI/netI 0.0339
_diffrn_reflns_limit_h_max 8
_diffrn_reflns_limit_h_min -8
_diffrn_reflns_limit_k_max 9
_diffrn_reflns_limit_k_min -10
_diffrn_reflns_limit_l_max 12
_diffrn_reflns_limit_l_min -11
_diffrn_reflns_number 2651
_diffrn_reflns_theta_full 25.01
_diffrn_reflns_theta_max 25.01
_diffrn_reflns_theta_min 2.08
_exptl_absorpt_coefficient_mu 1.909
_exptl_absorpt_correction_T_max 0.8320
_exptl_absorpt_correction_T_min 0.6468
_exptl_absorpt_correction_type multi-scan
_exptl_absorpt_process_details SADABS
_exptl_crystal_colour colorless
_exptl_crystal_density_diffrn 2.102
_exptl_crystal_density_meas 0
_exptl_crystal_density_method 'not measured'
_exptl_crystal_description block
_exptl_crystal_F_000 400
_exptl_crystal_size_max 0.25
_exptl_crystal_size_mid 0.20
_exptl_crystal_size_min 0.10
_refine_diff_density_max 0.285
_refine_diff_density_min -0.472
_refine_diff_density_rms 0.058
_refine_ls_abs_structure_details 'Flack H D (1983), Acta Cryst. A39, 876-881'
_refine_ls_abs_structure_Flack 0.01(3)
_refine_ls_extinction_method none
_refine_ls_goodness_of_fit_ref 1.094
_refine_ls_hydrogen_treatment mixed
_refine_ls_matrix_type full
_refine_ls_number_parameters 181
_refine_ls_number_reflns 1860
_refine_ls_number_restraints 1
_refine_ls_restrained_S_all 1.094
_refine_ls_R_factor_all 0.0295
_refine_ls_R_factor_gt 0.0232
_refine_ls_shift/su_max 0.010
_refine_ls_shift/su_mean 0.001
_refine_ls_structure_factor_coef Fsqd
_refine_ls_weighting_details 'calc w=1/[\s^2^(Fo^2^)+(0.0130P)^2^+0.0000P] where P=(Fo^2^+2Fc^2^)/3'
_refine_ls_weighting_scheme calc
_refine_ls_wR_factor_gt 0.0442
_refine_ls_wR_factor_ref 0.0458
_reflns_number_gt 1667
_reflns_number_total 1860
_reflns_threshold_expression >2sigma(I)
_cod_data_source_file b212499h.txt
_cod_data_source_block 1
_cod_depositor_comments
;
The following automatic conversions were performed:

'_symmetry_cell_setting' value 'Monoclinic' changed to 'monoclinic'
according to
/usr/data/users/saulius/automatic-downloads/retrospective/RSC/lib/dictionaries/cif_core.dic
dictionary named 'cif_core.dic' version 2.4.2 from
2011-04-26.

'_exptl_absorpt_correction_type' value 'MULTI-SCAN'
changed to 'multi-scan' according to
/usr/data/users/saulius/automatic-downloads/retrospective/RSC/lib/dictionaries/cif_core.dic
dictionary named 'cif_core.dic' version 2.4.2 from 2011-04-26.

Automatic conversion script
Id: cif_fix_values 2281 2013-09-26 08:29:07Z andrius 
;
_cod_original_sg_symbol_H-M P2(1)
_cod_database_code 7031172

loop_
_symmetry_equiv_pos_as_xyz
'x, y, z'
'-x, y+1/2, -z'

loop_
_atom_site_label
_atom_site_type_symbol
_atom_site_fract_x
_atom_site_fract_y
_atom_site_fract_z
_atom_site_U_iso_or_equiv
_atom_site_adp_type
_atom_site_occupancy
_atom_site_symmetry_multiplicity
_atom_site_calc_flag
_atom_site_refinement_flags
Ag1 Ag 0.85234(4) 0.75162(6) 0.45926(3) 0.04800(11) Uani 1 1 d .
S1 S 0.8098(2) 0.08186(13) 0.59240(15) 0.0396(3) Uani 1 1 d .
S2 S 0.8389(2) 0.42140(14) 0.60906(15) 0.0424(4) Uani 1 1 d .
N1 N 0.9782(4) -0.1703(4) 0.6835(4) 0.0357(8) Uani 1 1 d .
N2 N 0.9974(5) 0.0177(4) 0.8543(4) 0.0428(9) Uani 1 1 d .
N3 N 0.5683(5) 0.2928(4) 0.4142(4) 0.0416(10) Uani 1 1 d .
N4 N 0.6780(5) 0.5345(4) 0.3671(4) 0.0374(8) Uani 1 1 d .
C1 C 1.0813(5) -0.2623(8) 0.7805(4) 0.0441(10) Uani 1 1 d .
H1A H 1.1119 -0.3581 0.7554 0.053 Uiso 1 1 calc R
C2 C 1.1437(6) -0.2207(6) 0.9160(4) 0.0523(15) Uani 1 1 d .
H2A H 1.2133 -0.2862 0.9828 0.063 Uiso 1 1 calc R
C3 C 1.0978(7) -0.0780(6) 0.9470(5) 0.0530(12) Uani 1 1 d .
H3A H 1.1389 -0.0462 1.0375 0.064 Uiso 1 1 calc R
C4 C 0.9435(5) -0.0316(4) 0.7261(4) 0.0328(9) Uani 1 1 d .
C5 C 0.7799(5) 0.2496(8) 0.6832(3) 0.0384(8) Uani 1 1 d .
H5A H 0.8581 0.2419 0.7769 0.046 Uiso 1 1 calc R
H5B H 0.6503 0.2556 0.6850 0.046 Uiso 1 1 calc R
C6 C 0.6723(6) 0.4153(5) 0.4461(4) 0.0360(10) Uani 1 1 d .
C7 C 0.4597(5) 0.2856(5) 0.2834(4) 0.0436(14) Uani 1 1 d .
H7A H 0.3830 0.2016 0.2545 0.052 Uiso 1 1 calc R
C8 C 0.4602(6) 0.4002(5) 0.1919(5) 0.0438(11) Uani 1 1 d .
H8A H 0.3880 0.3938 0.1012 0.053 Uiso 1 1 calc R
C9 C 0.5697(6) 0.5228(5) 0.2386(5) 0.0421(11) Uani 1 1 d .
H9A H 0.5691 0.6020 0.1784 0.050 Uiso 1 1 calc R
N5 N 0.6370(6) 0.9233(4) 0.1882(4) 0.0450(9) Uani 1 1 d .
O1 O 0.6110(6) 0.9025(5) 0.3020(4) 0.0690(11) Uani 1 1 d .
O2 O 0.7730(5) 0.8645(5) 0.1611(4) 0.0725(11) Uani 1 1 d .
O3 O 0.5312(5) 1.0070(5) 0.1046(4) 0.0801(12) Uani 1 1 d .

loop_
_atom_site_aniso_label
_atom_site_aniso_U_11
_atom_site_aniso_U_22
_atom_site_aniso_U_33
_atom_site_aniso_U_23
_atom_site_aniso_U_13
_atom_site_aniso_U_12
Ag1 0.05611(19) 0.04135(17) 0.04430(17) -0.0019(3) 0.01072(13) -0.0042(3)
S1 0.0509(8) 0.0316(7) 0.0350(7) 0.0018(6) 0.0101(6) 0.0064(6)
S2 0.0528(8) 0.0319(7) 0.0374(8) 0.0036(6) 0.0047(6) -0.0083(6)
N1 0.036(2) 0.0284(18) 0.042(2) 0.0025(16) 0.0096(16) 0.0008(15)
N2 0.051(2) 0.042(2) 0.037(2) 0.0038(18) 0.0149(18) -0.0006(18)
N3 0.042(2) 0.032(3) 0.049(2) 0.0005(15) 0.0104(16) 0.0030(15)
N4 0.041(2) 0.030(2) 0.041(2) 0.0024(18) 0.0120(17) 0.0043(16)
C1 0.040(2) 0.030(2) 0.059(3) 0.006(3) 0.0089(18) -0.001(3)
C2 0.058(3) 0.048(4) 0.045(2) 0.019(2) 0.004(2) 0.005(2)
C3 0.064(3) 0.057(3) 0.034(3) 0.007(2) 0.008(2) 0.003(3)
C4 0.035(2) 0.033(2) 0.032(2) 0.0031(18) 0.0130(19) -0.0034(18)
C5 0.050(2) 0.0296(17) 0.0393(19) 0.007(4) 0.0186(16) 0.001(4)
C6 0.040(2) 0.028(2) 0.043(3) 0.001(2) 0.017(2) 0.0041(19)
C7 0.034(2) 0.050(4) 0.043(2) -0.008(2) 0.0049(18) -0.0022(19)
C8 0.040(3) 0.052(3) 0.037(2) -0.004(2) 0.008(2) 0.007(2)
C9 0.051(3) 0.037(3) 0.041(3) 0.007(2) 0.017(2) 0.013(2)
N5 0.053(3) 0.032(2) 0.040(2) -0.0044(19) -0.002(2) -0.0071(19)
O1 0.083(3) 0.068(3) 0.062(3) 0.014(2) 0.030(2) 0.003(2)
O2 0.057(2) 0.083(3) 0.075(3) -0.007(2) 0.016(2) 0.015(2)
O3 0.090(3) 0.084(3) 0.050(2) 0.000(2) -0.006(2) 0.035(2)

loop_
_atom_type_symbol
_atom_type_description
_atom_type_scat_dispersion_real
_atom_type_scat_dispersion_imag
_atom_type_scat_source
C C 0.0033 0.0016 'International Tables Vol C Tables 4.2.6.8 and 6.1.1.4'
H H 0.0000 0.0000 'International Tables Vol C Tables 4.2.6.8 and 6.1.1.4'
N N 0.0061 0.0033 'International Tables Vol C Tables 4.2.6.8 and 6.1.1.4'
O O 0.0106 0.0060 'International Tables Vol C Tables 4.2.6.8 and 6.1.1.4'
S S 0.1246 0.1234 'International Tables Vol C Tables 4.2.6.8 and 6.1.1.4'
Ag Ag -0.8971 1.1015 'International Tables Vol C Tables 4.2.6.8 and 6.1.1.4'

loop_
_geom_angle_atom_site_label_1
_geom_angle_atom_site_label_2
_geom_angle_atom_site_label_3
_geom_angle
_geom_angle_site_symmetry_1
_geom_angle_site_symmetry_3
N1 Ag1 N4 131.16(12) 1_565 .
N1 Ag1 O1 120.20(13) 1_565 .
N4 Ag1 O1 87.91(15) . .
C4 S1 C5 101.2(2) . .
C6 S2 C5 100.40(19) . .
C1 N1 C4 115.7(4) . .
C1 N1 Ag1 122.3(3) . 1_545
C4 N1 Ag1 121.9(3) . 1_545
C4 N2 C3 116.4(4) . .
C6 N3 C7 115.3(4) . .
C6 N4 C9 114.8(4) . .
C6 N4 Ag1 120.6(3) . .
C9 N4 Ag1 124.5(3) . .
N1 C1 C2 122.6(6) . .
N1 C1 H1A 118.7 . .
C2 C1 H1A 118.7 . .
C3 C2 C1 116.4(5) . .
C3 C2 H2A 121.8 . .
C1 C2 H2A 121.8 . .
N2 C3 C2 123.2(4) . .
N2 C3 H3A 118.4 . .
C2 C3 H3A 118.4 . .
N2 C4 N1 125.7(4) . .
N2 C4 S1 121.6(3) . .
N1 C4 S1 112.7(3) . .
S1 C5 S2 113.33(17) . .
S1 C5 H5A 108.9 . .
S2 C5 H5A 108.9 . .
S1 C5 H5B 108.9 . .
S2 C5 H5B 108.9 . .
H5A C5 H5B 107.7 . .
N3 C6 N4 128.1(4) . .
N3 C6 S2 117.5(3) . .
N4 C6 S2 114.2(3) . .
N3 C7 C8 121.3(4) . .
N3 C7 H7A 119.4 . .
C8 C7 H7A 119.4 . .
C9 C8 C7 117.7(4) . .
C9 C8 H8A 121.1 . .
C7 C8 H8A 121.1 . .
N4 C9 C8 122.8(4) . .
N4 C9 H9A 118.6 . .
C8 C9 H9A 118.6 . .
O3 N5 O2 120.0(4) . .
O3 N5 O1 119.9(5) . .
O2 N5 O1 120.1(4) . .
N5 O1 Ag1 114.5(3) . .

loop_
_geom_bond_atom_site_label_1
_geom_bond_atom_site_label_2
_geom_bond_distance
_geom_bond_site_symmetry_2
Ag1 N1 2.318(4) 1_565
Ag1 N4 2.354(4) .
Ag1 O1 2.434(4) .
S1 C4 1.755(4) .
S1 C5 1.794(7) .
S2 C6 1.769(4) .
S2 C5 1.804(6) .
N1 C1 1.340(6) .
N1 C4 1.349(5) .
N1 Ag1 2.318(4) 1_545
N2 C4 1.328(5) .
N2 C3 1.328(6) .
N3 C6 1.315(5) .
N3 C7 1.350(5) .
N4 C6 1.334(5) .
N4 C9 1.334(6) .
C1 C2 1.378(6) .
C1 H1A 0.9300 .
C2 C3 1.365(7) .
C2 H2A 0.9300 .
C3 H3A 0.9300 .
C5 H5A 0.9700 .
C5 H5B 0.9700 .
C7 C8 1.378(6) .
C7 H7A 0.9300 .
C8 C9 1.356(6) .
C8 H8A 0.9300 .
C9 H9A 0.9300 .
N5 O3 1.229(5) .
N5 O2 1.235(5) .
N5 O1 1.245(5) .

loop_
_geom_torsion_atom_site_label_1
_geom_torsion_atom_site_label_2
_geom_torsion_atom_site_label_3
_geom_torsion_atom_site_label_4
_geom_torsion
_geom_torsion_site_symmetry_1
N1 Ag1 N4 C6 -15.4(4) 1_565
O1 Ag1 N4 C6 -144.9(3) .
N1 Ag1 N4 C9 160.0(3) 1_565
O1 Ag1 N4 C9 30.4(3) .
C4 N1 C1 C2 1.9(6) .
Ag1 N1 C1 C2 -174.6(3) 1_545
N1 C1 C2 C3 -1.1(7) .
C4 N2 C3 C2 -0.8(7) .
C1 C2 C3 N2 0.5(7) .
C3 N2 C4 N1 1.7(6) .
C3 N2 C4 S1 179.9(3) .
C1 N1 C4 N2 -2.2(6) .
Ag1 N1 C4 N2 174.3(3) 1_545
C1 N1 C4 S1 179.4(3) .
Ag1 N1 C4 S1 -4.0(4) 1_545
C5 S1 C4 N2 -1.2(4) .
C5 S1 C4 N1 177.2(3) .
C4 S1 C5 S2 129.9(2) .
C6 S2 C5 S1 61.9(2) .
C7 N3 C6 N4 2.6(6) .
C7 N3 C6 S2 -172.3(3) .
C9 N4 C6 N3 -3.0(6) .
Ag1 N4 C6 N3 172.8(3) .
C9 N4 C6 S2 172.1(3) .
Ag1 N4 C6 S2 -12.1(4) .
C5 S2 C6 N3 -6.5(4) .
C5 S2 C6 N4 177.9(3) .
C6 N3 C7 C8 0.0(6) .
N3 C7 C8 C9 -1.9(6) .
C6 N4 C9 C8 0.7(6) .
Ag1 N4 C9 C8 -174.9(3) .
C7 C8 C9 N4 1.5(6) .
O3 N5 O1 Ag1 -174.7(3) .
O2 N5 O1 Ag1 2.6(5) .
N1 Ag1 O1 N5 133.7(3) 1_565
N4 Ag1 O1 N5 -88.5(3) .
